data_7705218
loop_
_publ_author_name
'Kataoka, Yusuke'
'Kohara, Yoshihiro'
'Yano, Natsumi'
'Kawamoto, Tatsuya'

_publ_section_title
;
 Unique vapochromism of a paddlewheel-type dirhodium complex accompanied
 by dynamic structural and phase transitions.
;
_journal_issue 41
_journal_name_full 'Dalton transactions (Cambridge, England : 2003)'
_journal_page_first 14373
_journal_page_last 14377
_journal_paper_doi 10.1039/d0dt02672g
_journal_volume 49
_journal_year 2020
_chemical_formula_sum 'C24 H44 O8 Rh2'
_chemical_formula_weight 666.41
_space_group_crystal_system triclinic
_space_group_IT_number 2
_space_group_name_Hall '-P 1'
_space_group_name_H-M_alt 'P -1'
_atom_sites_solution_hydrogens geom
_atom_sites_solution_primary direct
_atom_sites_solution_secondary difmap
_audit_creation_method SHELXL-2014/7
_audit_update_record
;
2020-07-23 deposited with the CCDC.	2020-08-19 downloaded from the CCDC.
;
_cell_angle_alpha 81.037(4)
_cell_angle_beta 84.396(4)
_cell_angle_gamma 77.057(4)
_cell_formula_units_Z 1
_cell_length_a 5.2013(3)
_cell_length_b 8.4703(4)
_cell_length_c 16.6563(7)
_cell_measurement_reflns_used 5260
_cell_measurement_temperature 150
_cell_measurement_theta_max 31.34
_cell_measurement_theta_min 2.62
_cell_volume 704.94(6)
_computing_cell_refinement 'CrysAlisPro 1.171.38.46 (Rigaku OD, 2015)'
_computing_data_collection 'CrystalClear (Rigaku Inc., 2008)'
_computing_data_reduction 'CrysAlisPro 1.171.38.46 (Rigaku OD, 2015)'
_computing_molecular_graphics 'CrystalStructure 4.3 (Rigaku, 2018)'
_computing_publication_material 'CrystalStructure 4.3 (Rigaku, 2018)'
_computing_structure_refinement 'SHELXL-2014/7 (Sheldrick, 2014)'
_computing_structure_solution 'SIR2004 (Burla, et al., 2005)'
_diffrn_ambient_temperature 150
_diffrn_measured_fraction_theta_full 0.962
_diffrn_measured_fraction_theta_max 0.962
_diffrn_measurement_device_type 'Rigaku Saturn724'
_diffrn_measurement_method '\w scans'
_diffrn_radiation_type MoK\a
_diffrn_radiation_wavelength 0.71075
_diffrn_reflns_av_R_equivalents 0.0179
_diffrn_reflns_av_unetI/netI 0.0221
_diffrn_reflns_Laue_measured_fraction_full 0.962
_diffrn_reflns_Laue_measured_fraction_max 0.962
_diffrn_reflns_limit_h_max 6
_diffrn_reflns_limit_h_min -6
_diffrn_reflns_limit_k_max 9
_diffrn_reflns_limit_k_min -8
_diffrn_reflns_limit_l_max 19
_diffrn_reflns_limit_l_min -15
_diffrn_reflns_number 4243
_diffrn_reflns_point_group_measured_fraction_full 0.962
_diffrn_reflns_point_group_measured_fraction_max 0.962
_diffrn_reflns_theta_full 24.244
_diffrn_reflns_theta_max 24.244
_diffrn_reflns_theta_min 3.723
_diffrn_source 'Rotating Anode'
_exptl_absorpt_coefficient_mu 1.212
_exptl_absorpt_correction_T_max 1.00000
_exptl_absorpt_correction_T_min 0.73656
_exptl_absorpt_correction_type multi-scan
_exptl_absorpt_process_details
;
CrysAlisPro 1.171.38.46 (Rigaku Oxford Diffraction, 2015)
Empirical absorption correction using spherical harmonics,
 implemented in SCALE3 ABSPACK scaling algorithm.
;
_exptl_crystal_colour Green
_exptl_crystal_density_diffrn 1.570
_exptl_crystal_density_method 'not measured'
_exptl_crystal_description Chip
_exptl_crystal_F_000 342
_exptl_crystal_size_max 0.1200
_exptl_crystal_size_mid 0.0400
_exptl_crystal_size_min 0.0100
_refine_diff_density_max 0.484
_refine_diff_density_min -1.285
_refine_diff_density_rms 0.156
_refine_ls_extinction_method none
_refine_ls_goodness_of_fit_ref 1.184
_refine_ls_hydrogen_treatment constr
_refine_ls_matrix_type full
_refine_ls_number_parameters 154
_refine_ls_number_reflns 2184
_refine_ls_number_restraints 0
_refine_ls_restrained_S_all 1.184
_refine_ls_R_factor_all 0.0260
_refine_ls_R_factor_gt 0.0232
_refine_ls_shift/su_max 0.000
_refine_ls_shift/su_mean 0.000
_refine_ls_structure_factor_coef Fsqd
_refine_ls_weighting_details 'w=1/[\s^2^(Fo^2^)+(0.0527P)^2^] where P=(Fo^2^+2Fc^2^)/3'
_refine_ls_weighting_scheme calc
_refine_ls_wR_factor_gt 0.0629
_refine_ls_wR_factor_ref 0.0757
_reflns_Friedel_coverage 0.000
_reflns_number_gt 2069
_reflns_number_total 2184
_reflns_threshold_expression 'I > 2\s(I)'
_cod_data_source_file d0dt02672g2.cif
_cod_data_source_block '[Rh2(HC)4]n'
_cod_depositor_comments 'Adding full bibliography for 7705218--7705220.cif.'
_cod_database_code 7705218
_shelx_shelxl_version_number 2014/7
_shelx_space_group_comment
;
The symmetry employed for this shelxl refinement is uniquely defined
by the following loop, which should always be used as a source of
symmetry information in preference to the above space-group names.
They are only intended as comments.
;

loop_
_space_group_symop_operation_xyz
'x, y, z'
'-x, -y, -z'

loop_
_atom_site_label
_atom_site_type_symbol
_atom_site_fract_x
_atom_site_fract_y
_atom_site_fract_z
_atom_site_U_iso_or_equiv
_atom_site_adp_type
_atom_site_occupancy
_atom_site_site_symmetry_order
_atom_site_calc_flag
_atom_site_refinement_flags_posn
_atom_site_refinement_flags_adp
_atom_site_refinement_flags_occupancy
_atom_site_disorder_assembly
_atom_site_disorder_group
Rh1 Rh 0.28730(4) 0.00793(2) 0.03393(2) 0.01762(13) Uani 1 1 d . . . . .
O1 O 0.1549(4) -0.0224(2) -0.07306(13) 0.0200(5) Uani 1 1 d . . . . .
O2 O 0.4443(4) 0.0383(3) 0.13696(13) 0.0234(5) Uani 1 1 d . . . . .
O3 O 0.2142(4) 0.2522(2) -0.00274(13) 0.0232(5) Uani 1 1 d . . . . .
O4 O 0.3833(4) -0.2387(2) 0.06885(13) 0.0228(5) Uani 1 1 d . . . . .
C1 C 0.3132(6) -0.0365(3) -0.13574(17) 0.0193(6) Uani 1 1 d . . . . .
C2 C 0.1950(6) -0.0464(4) -0.21283(18) 0.0267(7) Uani 1 1 d . . . . .
H2A H 0.1043 0.0627 -0.2345 0.032 Uiso 1 1 calc R U . . .
H2B H 0.0633 -0.1130 -0.1997 0.032 Uiso 1 1 calc R U . . .
C3 C 0.3886(7) -0.1160(4) -0.2785(2) 0.0341(8) Uani 1 1 d . . . . .
H3A H 0.4837 -0.2239 -0.2568 0.041 Uiso 1 1 calc R U . . .
H3B H 0.5164 -0.0472 -0.2938 0.041 Uiso 1 1 calc R U . . .
C4 C 0.2558(7) -0.1285(4) -0.3539(2) 0.0366(8) Uani 1 1 d . . . . .
H4A H 0.1170 -0.1888 -0.3374 0.044 Uiso 1 1 calc R U . . .
H4B H 0.1730 -0.0191 -0.3777 0.044 Uiso 1 1 calc R U . . .
C5 C 0.4390(9) -0.2104(6) -0.4182(2) 0.0575(11) Uani 1 1 d . . . . .
H5A H 0.5807 -0.1520 -0.4336 0.069 Uiso 1 1 calc R U . . .
H5B H 0.5178 -0.3210 -0.3949 0.069 Uiso 1 1 calc R U . . .
C6 C 0.3071(10) -0.2180(6) -0.4937(3) 0.0694(14) Uani 1 1 d . . . . .
H6A H 0.4353 -0.2715 -0.5317 0.083 Uiso 1 1 calc R U . . .
H6B H 0.1695 -0.2782 -0.4794 0.083 Uiso 1 1 calc R U . . .
H6C H 0.2324 -0.1091 -0.5182 0.083 Uiso 1 1 calc R U . . .
C7 C 0.3856(6) 0.3145(3) -0.04817(18) 0.0227(6) Uani 1 1 d . . . . .
C8 C 0.2995(6) 0.4912(3) -0.0826(2) 0.0276(7) Uani 1 1 d . . . . .
H8A H 0.4495 0.5311 -0.1108 0.033 Uiso 1 1 calc R U . . .
H8B H 0.2320 0.5554 -0.0388 0.033 Uiso 1 1 calc R U . . .
C9 C 0.0834(6) 0.5103(4) -0.1421(2) 0.0310(7) Uani 1 1 d . . . . .
H9A H -0.0555 0.4576 -0.1152 0.037 Uiso 1 1 calc R U . . .
H9B H 0.0066 0.6257 -0.1559 0.037 Uiso 1 1 calc R U . . .
C10 C 0.1838(7) 0.4379(4) -0.2198(2) 0.0379(8) Uani 1 1 d . . . . .
H10A H 0.3109 0.4973 -0.2494 0.046 Uiso 1 1 calc R U . . .
H10B H 0.2746 0.3250 -0.2060 0.046 Uiso 1 1 calc R U . . .
C11 C -0.0352(9) 0.4442(5) -0.2743(2) 0.0534(11) Uani 1 1 d . . . . .
H11A H -0.1364 0.5557 -0.2836 0.064 Uiso 1 1 calc R U . . .
H11B H -0.1531 0.3764 -0.2464 0.064 Uiso 1 1 calc R U . . .
C12 C 0.0639(12) 0.3866(6) -0.3565(3) 0.0748(15) Uani 1 1 d . . . . .
H12A H -0.0841 0.3936 -0.3881 0.090 Uiso 1 1 calc R U . . .
H12B H 0.1774 0.4548 -0.3852 0.090 Uiso 1 1 calc R U . . .
H12C H 0.1607 0.2754 -0.3479 0.090 Uiso 1 1 calc R U . . .

loop_
_atom_site_aniso_label
_atom_site_aniso_U_11
_atom_site_aniso_U_22
_atom_site_aniso_U_33
_atom_site_aniso_U_23
_atom_site_aniso_U_13
_atom_site_aniso_U_12
Rh1 0.00747(18) 0.02059(18) 0.02633(18) -0.00912(11) -0.00090(11) -0.00226(10)
O1 0.0066(10) 0.0225(11) 0.0315(11) -0.0079(9) -0.0003(9) -0.0017(8)
O2 0.0128(12) 0.0339(12) 0.0257(11) -0.0109(9) 0.0007(8) -0.0054(9)
O3 0.0140(11) 0.0188(10) 0.0374(12) -0.0090(9) 0.0000(9) -0.0017(8)
O4 0.0119(11) 0.0212(10) 0.0356(12) -0.0062(9) -0.0001(9) -0.0029(8)
C1 0.0139(16) 0.0166(14) 0.0284(16) -0.0077(11) -0.0023(12) -0.0017(11)
C2 0.0176(16) 0.0335(17) 0.0315(17) -0.0089(13) -0.0036(13) -0.0066(13)
C3 0.0276(18) 0.0431(19) 0.0325(18) -0.0121(15) -0.0041(14) -0.0038(15)
C4 0.033(2) 0.045(2) 0.0337(18) -0.0129(15) -0.0060(15) -0.0053(16)
C5 0.050(3) 0.085(3) 0.037(2) -0.023(2) -0.0012(19) -0.004(2)
C6 0.074(3) 0.096(4) 0.039(2) -0.030(2) -0.005(2) -0.006(3)
C7 0.0154(16) 0.0270(15) 0.0300(16) -0.0134(12) -0.0050(12) -0.0051(12)
C8 0.0197(16) 0.0250(16) 0.0390(18) -0.0065(13) -0.0018(13) -0.0048(13)
C9 0.0213(17) 0.0287(16) 0.0423(19) -0.0057(14) -0.0057(14) -0.0019(13)
C10 0.034(2) 0.0364(18) 0.042(2) -0.0063(15) -0.0057(16) -0.0019(15)
C11 0.051(3) 0.055(2) 0.055(2) -0.016(2) -0.019(2) 0.0000(19)
C12 0.098(4) 0.071(3) 0.058(3) -0.022(2) -0.026(3) -0.006(3)

loop_
_atom_type_symbol
_atom_type_description
_atom_type_scat_dispersion_real
_atom_type_scat_dispersion_imag
_atom_type_scat_source
C C 0.0033 0.0016 'International Tables Vol C Tables 4.2.6.8 and 6.1.1.4'
H H 0.0000 0.0000 'International Tables Vol C Tables 4.2.6.8 and 6.1.1.4'
O O 0.0106 0.0060 'International Tables Vol C Tables 4.2.6.8 and 6.1.1.4'
Rh Rh -1.1178 0.9187 'International Tables Vol C Tables 4.2.6.8 and 6.1.1.4'

loop_
_geom_angle_atom_site_label_1
_geom_angle_atom_site_label_2
_geom_angle_atom_site_label_3
_geom_angle
_geom_angle_site_symmetry_1
_geom_angle_site_symmetry_3
_geom_angle_publ_flag
O3 Rh1 O4 176.70(7) . . ?
O3 Rh1 O1 88.92(8) . . ?
O4 Rh1 O1 91.64(8) . . ?
O3 Rh1 O2 90.73(9) . . ?
O4 Rh1 O2 88.49(8) . . ?
O1 Rh1 O2 176.13(7) . . ?
O3 Rh1 O1 90.42(8) . 2 ?
O4 Rh1 O1 92.88(8) . 2 ?
O1 Rh1 O1 80.24(9) . 2 ?
O2 Rh1 O1 103.62(8) . 2 ?
O3 Rh1 Rh1 88.01(6) . 2_655 ?
O4 Rh1 Rh1 88.76(6) . 2_655 ?
O1 Rh1 Rh1 87.74(6) . 2_655 ?
O2 Rh1 Rh1 88.40(6) . 2_655 ?
O1 Rh1 Rh1 167.90(6) 2 2_655 ?
C1 O1 Rh1 120.02(18) . . ?
C1 O1 Rh1 140.16(19) . 2 ?
Rh1 O1 Rh1 99.76(9) . 2 ?
C1 O2 Rh1 119.52(19) 2_655 . ?
C7 O3 Rh1 119.59(19) . . ?
C7 O4 Rh1 117.87(19) 2_655 . ?
O2 C1 O1 124.3(3) 2_655 . ?
O2 C1 C2 119.4(3) 2_655 . ?
O1 C1 C2 116.3(3) . . ?
C1 C2 C3 115.4(3) . . ?
C1 C2 H2A 108.4 . . ?
C3 C2 H2A 108.4 . . ?
C1 C2 H2B 108.4 . . ?
C3 C2 H2B 108.4 . . ?
H2A C2 H2B 107.5 . . ?
C2 C3 C4 112.9(3) . . ?
C2 C3 H3A 109.0 . . ?
C4 C3 H3A 109.0 . . ?
C2 C3 H3B 109.0 . . ?
C4 C3 H3B 109.0 . . ?
H3A C3 H3B 107.8 . . ?
C5 C4 C3 114.6(3) . . ?
C5 C4 H4A 108.6 . . ?
C3 C4 H4A 108.6 . . ?
C5 C4 H4B 108.6 . . ?
C3 C4 H4B 108.6 . . ?
H4A C4 H4B 107.6 . . ?
C6 C5 C4 114.2(4) . . ?
C6 C5 H5A 108.7 . . ?
C4 C5 H5A 108.7 . . ?
C6 C5 H5B 108.7 . . ?
C4 C5 H5B 108.7 . . ?
H5A C5 H5B 107.6 . . ?
C5 C6 H6A 109.5 . . ?
C5 C6 H6B 109.5 . . ?
H6A C6 H6B 109.5 . . ?
C5 C6 H6C 109.5 . . ?
H6A C6 H6C 109.5 . . ?
H6B C6 H6C 109.5 . . ?
O3 C7 O4 125.5(3) . 2_655 ?
O3 C7 C8 115.9(3) . . ?
O4 C7 C8 118.5(3) 2_655 . ?
C7 C8 C9 109.8(2) . . ?
C7 C8 H8A 109.7 . . ?
C9 C8 H8A 109.7 . . ?
C7 C8 H8B 109.7 . . ?
C9 C8 H8B 109.7 . . ?
H8A C8 H8B 108.2 . . ?
C10 C9 C8 113.4(3) . . ?
C10 C9 H9A 108.9 . . ?
C8 C9 H9A 108.9 . . ?
C10 C9 H9B 108.9 . . ?
C8 C9 H9B 108.9 . . ?
H9A C9 H9B 107.7 . . ?
C11 C10 C9 112.7(3) . . ?
C11 C10 H10A 109.1 . . ?
C9 C10 H10A 109.1 . . ?
C11 C10 H10B 109.1 . . ?
C9 C10 H10B 109.1 . . ?
H10A C10 H10B 107.8 . . ?
C10 C11 C12 113.6(4) . . ?
C10 C11 H11A 108.9 . . ?
C12 C11 H11A 108.9 . . ?
C10 C11 H11B 108.9 . . ?
C12 C11 H11B 108.9 . . ?
H11A C11 H11B 107.7 . . ?
C11 C12 H12A 109.5 . . ?
C11 C12 H12B 109.5 . . ?
H12A C12 H12B 109.5 . . ?
C11 C12 H12C 109.5 . . ?
H12A C12 H12C 109.5 . . ?
H12B C12 H12C 109.5 . . ?

loop_
_geom_bond_atom_site_label_1
_geom_bond_atom_site_label_2
_geom_bond_distance
_geom_bond_site_symmetry_2
_geom_bond_publ_flag
Rh1 O3 2.024(2) . ?
Rh1 O4 2.040(2) . ?
Rh1 O1 2.044(2) . ?
Rh1 O2 2.046(2) . ?
Rh1 O1 2.310(2) 2 ?
Rh1 Rh1 2.3700(4) 2_655 ?
O1 C1 1.268(4) . ?
O1 Rh1 2.310(2) 2 ?
O2 C1 1.256(4) 2_655 ?
O3 C7 1.265(4) . ?
O4 C7 1.272(4) 2_655 ?
C1 O2 1.256(4) 2_655 ?
C1 C2 1.498(4) . ?
C2 C3 1.509(4) . ?
C2 H2A 0.9700 . ?
C2 H2B 0.9700 . ?
C3 C4 1.519(4) . ?
C3 H3A 0.9700 . ?
C3 H3B 0.9700 . ?
C4 C5 1.508(5) . ?
C4 H4A 0.9700 . ?
C4 H4B 0.9700 . ?
C5 C6 1.507(5) . ?
C5 H5A 0.9700 . ?
C5 H5B 0.9700 . ?
C6 H6A 0.9600 . ?
C6 H6B 0.9600 . ?
C6 H6C 0.9600 . ?
C7 O4 1.272(4) 2_655 ?
C7 C8 1.500(4) . ?
C8 C9 1.536(4) . ?
C8 H8A 0.9700 . ?
C8 H8B 0.9700 . ?
C9 C10 1.516(5) . ?
C9 H9A 0.9700 . ?
C9 H9B 0.9700 . ?
C10 C11 1.511(5) . ?
C10 H10A 0.9700 . ?
C10 H10B 0.9700 . ?
C11 C12 1.528(6) . ?
C11 H11A 0.9700 . ?
C11 H11B 0.9700 . ?
C12 H12A 0.9600 . ?
C12 H12B 0.9600 . ?
C12 H12C 0.9600 . ?

loop_
_geom_torsion_atom_site_label_1
_geom_torsion_atom_site_label_2
_geom_torsion_atom_site_label_3
_geom_torsion_atom_site_label_4
_geom_torsion
_geom_torsion_site_symmetry_1
_geom_torsion_site_symmetry_2
_geom_torsion_site_symmetry_3
_geom_torsion_site_symmetry_4
_geom_torsion_publ_flag
Rh1 O1 C1 O2 2.3(4) . . . 2_655 ?
Rh1 O1 C1 O2 178.90(16) 2 . . 2_655 ?
Rh1 O1 C1 C2 -175.80(18) . . . . ?
Rh1 O1 C1 C2 0.8(4) 2 . . . ?
O2 C1 C2 C3 20.6(4) 2_655 . . . ?
O1 C1 C2 C3 -161.2(3) . . . . ?
C1 C2 C3 C4 177.9(3) . . . . ?
C2 C3 C4 C5 -175.1(3) . . . . ?
C3 C4 C5 C6 -178.4(3) . . . . ?
Rh1 O3 C7 O4 -6.1(4) . . . 2_655 ?
Rh1 O3 C7 C8 171.10(18) . . . . ?
O3 C7 C8 C9 -66.3(3) . . . . ?
O4 C7 C8 C9 111.1(3) 2_655 . . . ?
C7 C8 C9 C10 -69.2(3) . . . . ?
C8 C9 C10 C11 174.9(3) . . . . ?
C9 C10 C11 C12 174.6(4) . . . . ?
